data_4004091
loop_
_publ_author_name
'Chen, Pengyun'
'Zhou, Yuqiao'
'He, Jin'
'Jiang, Wei'
'Li, Junhao'
'Ni, Haiyong'
'Zhang, Qiuhong'
'Lin, Litian'

_publ_section_title
;
 On the Crystal Chemistry of RE2Si2O7: Revisited Structures,
 Group--Subgroup Relationship, and Insights of Ce3+-Activated
 Radioluminescence
;
_journal_issue 6
_journal_name_full 'Chemistry of Materials'
_journal_page_first 2635
_journal_page_last 2646
_journal_paper_doi 10.1021/acs.chemmater.3c00245
_journal_volume 35
_journal_year 2023
_chemical_formula_sum 'Eu2 O7 Si2'
_chemical_formula_weight 472.10
_space_group_crystal_system orthorhombic
_space_group_IT_number 62
_space_group_name_Hall '-P 2ac 2n'
_space_group_name_H-M_alt 'P n m a'
_atom_sites_solution_hydrogens .
_audit_creation_method SHELXL-2018/3
_cell_angle_alpha 90
_cell_angle_beta 90
_cell_angle_gamma 90
_cell_formula_units_Z 4
_cell_length_a 13.9144(4)
_cell_length_b 8.3502(3)
_cell_length_c 5.0557(2)
_cell_measurement_reflns_used 120
_cell_measurement_temperature 294(2)
_cell_measurement_theta_max 20
_cell_measurement_theta_min 5
_cell_volume 587.41(4)
_computing_structure_refinement 'SHELXL-2018/3 (Sheldrick, 2018)'
_computing_structure_solution 'SHELXT 2014/5 (Sheldrick, 2014)'
_diffrn_ambient_temperature 294(2)
_diffrn_measured_fraction_theta_full 0.975
_diffrn_measured_fraction_theta_max 0.976
_diffrn_measurement_device_type 'Bruker D8 Quest'
_diffrn_radiation_type MoK\a
_diffrn_radiation_wavelength 0.71073
_diffrn_reflns_av_R_equivalents 0.0231
_diffrn_reflns_av_unetI/netI 0.0188
_diffrn_reflns_Laue_measured_fraction_full 0.975
_diffrn_reflns_Laue_measured_fraction_max 0.976
_diffrn_reflns_limit_h_max 16
_diffrn_reflns_limit_h_min -15
_diffrn_reflns_limit_k_max 10
_diffrn_reflns_limit_k_min -10
_diffrn_reflns_limit_l_max 6
_diffrn_reflns_limit_l_min -5
_diffrn_reflns_number 2987
_diffrn_reflns_point_group_measured_fraction_full 0.975
_diffrn_reflns_point_group_measured_fraction_max 0.976
_diffrn_reflns_theta_full 25.242
_diffrn_reflns_theta_max 25.348
_diffrn_reflns_theta_min 2.928
_exptl_absorpt_coefficient_mu 21.550
_exptl_absorpt_correction_T_max 0.2
_exptl_absorpt_correction_T_min 0.1
_exptl_absorpt_correction_type multi-scan
_exptl_absorpt_process_details
;
 SADABS 2016/2: Krause, L., Herbst-Irmer, R., Sheldrick G.M. & Stalke D.,
 J. Appl. Cryst. 48 (2015) 3-10
;
_exptl_crystal_colour colorless
_exptl_crystal_density_diffrn 5.338
_exptl_crystal_description prism
_exptl_crystal_F_000 840
_exptl_crystal_size_max 0.142
_exptl_crystal_size_mid 0.105
_exptl_crystal_size_min 0.070
_refine_diff_density_max 0.540
_refine_diff_density_min -0.542
_refine_diff_density_rms 0.150
_refine_ls_extinction_coef 0.0199(5)
_refine_ls_extinction_expression Fc^*^=kFc[1+0.001xFc^2^\l^3^/sin(2\q)]^-1/4^
_refine_ls_extinction_method 'SHELXL-2018/3 (Sheldrick 2018)'
_refine_ls_goodness_of_fit_ref 1.246
_refine_ls_hydrogen_treatment undef
_refine_ls_matrix_type full
_refine_ls_number_parameters 59
_refine_ls_number_reflns 558
_refine_ls_number_restraints 0
_refine_ls_restrained_S_all 1.246
_refine_ls_R_factor_all 0.0160
_refine_ls_R_factor_gt 0.0151
_refine_ls_shift/su_max 0.001
_refine_ls_shift/su_mean 0.000
_refine_ls_structure_factor_coef Fsqd
_refine_ls_weighting_details 'w=1/[\s^2^(Fo^2^)+(0.0051P)^2^+2.4069P] where P=(Fo^2^+2Fc^2^)/3'
_refine_ls_weighting_scheme calc
_refine_ls_wR_factor_gt 0.0336
_refine_ls_wR_factor_ref 0.0341
_reflns_Friedel_coverage 0.000
_reflns_Friedel_fraction_full .
_reflns_Friedel_fraction_max .
_reflns_number_gt 536
_reflns_number_total 558
_reflns_threshold_expression 'I > 2\s(I)'
_cod_data_source_file E-1-Eu2Si2O7.cif
_cod_data_source_block Eu2Si2O7
_cod_database_code 4004091
_shelx_shelxl_version_number 2018/3
_shelx_space_group_comment
;
The symmetry employed for this shelxl refinement is uniquely defined
by the following loop, which should always be used as a source of
symmetry information in preference to the above space-group names.
They are only intended as comments.
;
_shelx_estimated_absorpt_t_min 0.150
_shelx_estimated_absorpt_t_max 0.314

loop_
_space_group_symop_operation_xyz
'x, y, z'
'-x+1/2, -y, z+1/2'
'-x, y+1/2, -z'
'x+1/2, -y+1/2, -z+1/2'
'-x, -y, -z'
'x-1/2, y, -z-1/2'
'x, -y-1/2, z'
'-x-1/2, y-1/2, z-1/2'

loop_
_atom_site_label
_atom_site_type_symbol
_atom_site_fract_x
_atom_site_fract_y
_atom_site_fract_z
_atom_site_U_iso_or_equiv
_atom_site_adp_type
_atom_site_occupancy
_atom_site_site_symmetry_order
_atom_site_calc_flag
_atom_site_refinement_flags_posn
_atom_site_refinement_flags_adp
_atom_site_refinement_flags_occupancy
_atom_site_disorder_assembly
_atom_site_disorder_group
Eu Eu 0.37432(2) 0.50747(2) 0.16293(5) 0.00520(15) Uani 1 1 d . . . . .
Si1 Si 0.17916(12) 0.250000 0.1256(3) 0.0045(4) Uani 1 2 d S T P . .
Si2 Si 0.46172(12) 0.250000 0.6238(3) 0.0038(4) Uani 1 2 d S T P . .
O1 O 0.2305(2) 0.0895(3) 0.0190(6) 0.0073(6) Uani 1 1 d . . . . .
O2 O 0.1545(3) 0.250000 0.4350(8) 0.0075(9) Uani 1 2 d S T P . .
O3 O 0.5790(3) 0.250000 0.5553(8) 0.0057(9) Uani 1 2 d S T P . .
O4 O 0.0467(2) 0.5849(3) 0.2886(6) 0.0075(7) Uani 1 1 d . . . . .
O5 O 0.4010(3) 0.250000 0.3529(8) 0.0094(10) Uani 1 2 d S T P . .

loop_
_atom_site_aniso_label
_atom_site_aniso_U_11
_atom_site_aniso_U_22
_atom_site_aniso_U_33
_atom_site_aniso_U_23
_atom_site_aniso_U_13
_atom_site_aniso_U_12
Eu 0.0050(2) 0.00508(18) 0.0055(2) -0.00063(7) 0.00053(8) -0.00033(7)
Si1 0.0045(9) 0.0055(8) 0.0036(8) 0.000 -0.0010(7) 0.000
Si2 0.0040(8) 0.0049(8) 0.0027(8) 0.000 -0.0001(7) 0.000
O1 0.0069(15) 0.0092(15) 0.0059(14) -0.0018(12) 0.0000(13) 0.0008(12)
O2 0.012(2) 0.007(2) 0.003(2) 0.000 0.0008(18) 0.000
O3 0.004(2) 0.008(2) 0.005(2) 0.000 -0.0007(18) 0.000
O4 0.0074(16) 0.0072(14) 0.0078(15) 0.0030(12) -0.0006(13) 0.0001(12)
O5 0.011(2) 0.011(2) 0.007(2) 0.000 -0.0038(18) 0.000

loop_
_atom_type_symbol
_atom_type_description
_atom_type_scat_dispersion_real
_atom_type_scat_dispersion_imag
_atom_type_scat_source
O O 0.0106 0.0060 'International Tables Vol C Tables 4.2.6.8 and 6.1.1.4'
Si Si 0.0817 0.0704 'International Tables Vol C Tables 4.2.6.8 and 6.1.1.4'
Eu Eu -0.1578 3.6682 'International Tables Vol C Tables 4.2.6.8 and 6.1.1.4'

loop_
_geom_angle_atom_site_label_1
_geom_angle_atom_site_label_2
_geom_angle_atom_site_label_3
_geom_angle
_geom_angle_site_symmetry_1
_geom_angle_site_symmetry_3
O1 Eu O4 92.14(10) 7_565 2_564
O1 Eu O2 89.99(12) 7_565 2_564
O4 Eu O2 88.15(12) 2_564 2_564
O1 Eu O5 86.83(12) 7_565 .
O4 Eu O5 87.43(12) 2_564 .
O2 Eu O5 174.45(13) 2_564 .
O1 Eu O1 78.96(6) 7_565 8_666
O4 Eu O1 171.06(10) 2_564 8_666
O2 Eu O1 91.02(12) 2_564 8_666
O5 Eu O1 92.84(12) . 8_666
O1 Eu O4 165.34(10) 7_565 6_656
O4 Eu O4 73.20(11) 2_564 6_656
O2 Eu O4 89.37(12) 2_564 6_656
O5 Eu O4 92.56(13) . 6_656
O1 Eu O4 115.70(9) 8_666 6_656
O1 Eu O3 133.00(11) 7_565 5_666
O4 Eu O3 126.63(11) 2_564 5_666
O2 Eu O3 68.70(12) 2_564 5_666
O5 Eu O3 116.72(12) . 5_666
O1 Eu O3 60.94(11) 8_666 5_666
O4 Eu O3 59.77(11) 6_656 5_666
O1 Eu Si1 104.82(8) 7_565 2_565
O4 Eu Si1 157.19(7) 2_564 2_565
O2 Eu Si1 76.91(9) 2_564 2_565
O5 Eu Si1 108.31(10) . 2_565
O1 Eu Si1 29.63(7) 8_666 2_565
O4 Eu Si1 89.30(7) 6_656 2_565
O3 Eu Si1 31.44(10) 5_666 2_565
O1 Eu Si2 161.51(8) 7_565 5_666
O4 Eu Si2 98.39(8) 2_564 5_666
O2 Eu Si2 75.29(10) 2_564 5_666
O5 Eu Si2 108.69(10) . 5_666
O1 Eu Si2 90.00(7) 8_666 5_666
O4 Eu Si2 29.27(7) 6_656 5_666
O3 Eu Si2 30.73(9) 5_666 5_666
Si1 Eu Si2 61.42(4) 2_565 5_666
O1 Eu Si2 107.97(7) 7_565 .
O4 Eu Si2 100.34(8) 2_564 .
O2 Eu Si2 159.64(9) 2_564 .
O5 Eu Si2 25.41(9) . .
O1 Eu Si2 83.37(7) 8_666 .
O4 Eu Si2 75.68(7) 6_656 .
O3 Eu Si2 91.61(7) 5_666 .
Si1 Eu Si2 88.99(3) 2_565 .
Si2 Eu Si2 85.128(16) 5_666 .
O1 Eu Si1 22.26(7) 7_565 .
O4 Eu Si1 96.92(7) 2_564 .
O2 Eu Si1 111.81(10) 2_564 .
O5 Eu Si1 65.47(11) . .
O1 Eu Si1 75.14(7) 8_666 .
O4 Eu Si1 156.65(7) 6_656 .
O3 Eu Si1 136.00(10) 5_666 .
Si1 Eu Si1 104.56(3) 2_565 .
Si2 Eu Si1 163.35(4) 5_666 .
Si2 Eu Si1 85.71(3) . .
O1 Eu Si1 76.65(8) 7_565 2_564
O4 Eu Si1 69.94(7) 2_564 2_564
O2 Eu Si1 23.35(9) 2_564 2_564
O5 Eu Si1 151.10(9) . 2_564
O1 Eu Si1 106.76(7) 8_666 2_564
O4 Eu Si1 97.57(7) 6_656 2_564
O3 Eu Si1 91.63(8) 5_666 2_564
Si1 Eu Si1 98.855(17) 2_565 2_564
Si2 Eu Si1 92.69(3) 5_666 2_564
Si2 Eu Si1 169.66(4) . 2_564
Si1 Eu Si1 98.70(3) . 2_564
O2 Si1 O1 114.94(13) . 7_565
O2 Si1 O1 114.94(13) . .
O1 Si1 O1 112.5(2) 7_565 .
O2 Si1 O3 110.9(2) . 6_556
O1 Si1 O3 100.81(14) 7_565 6_556
O1 Si1 O3 100.81(14) . 6_556
O2 Si1 Eu 131.91(9) . 8_655
O1 Si1 Eu 112.78(13) 7_565 8_655
O1 Si1 Eu 47.84(11) . 8_655
O3 Si1 Eu 53.22(9) 6_556 8_655
O2 Si1 Eu 131.91(9) . 2_564
O1 Si1 Eu 47.84(11) 7_565 2_564
O1 Si1 Eu 112.78(13) . 2_564
O3 Si1 Eu 53.22(9) 6_556 2_564
Eu Si1 Eu 79.05(4) 8_655 2_564
O2 Si1 Eu 96.58(13) . .
O1 Si1 Eu 32.38(11) 7_565 .
O1 Si1 Eu 100.73(12) . .
O3 Si1 Eu 133.19(9) 6_556 .
Eu Si1 Eu 128.13(5) 8_655 .
Eu Si1 Eu 80.13(2) 2_564 .
O2 Si1 Eu 96.58(13) . 7_565
O1 Si1 Eu 100.73(12) 7_565 7_565
O1 Si1 Eu 32.38(11) . 7_565
O3 Si1 Eu 133.19(9) 6_556 7_565
Eu Si1 Eu 80.13(2) 8_655 7_565
Eu Si1 Eu 128.13(5) 2_564 7_565
Eu Si1 Eu 76.60(3) . 7_565
O2 Si1 Eu 35.82(2) . 2_565
O1 Si1 Eu 82.62(11) 7_565 2_565
O1 Si1 Eu 147.39(13) . 2_565
O3 Si1 Eu 104.49(13) 6_556 2_565
Eu Si1 Eu 153.76(6) 8_655 2_565
Eu Si1 Eu 98.855(17) 2_564 2_565
Eu Si1 Eu 76.32(2) . 2_565
Eu Si1 Eu 119.16(5) 7_565 2_565
O2 Si1 Eu 35.82(2) . 8_656
O1 Si1 Eu 147.39(13) 7_565 8_656
O1 Si1 Eu 82.62(11) . 8_656
O3 Si1 Eu 104.49(13) 6_556 8_656
Eu Si1 Eu 98.855(17) 8_655 8_656
Eu Si1 Eu 153.76(6) 2_564 8_656
Eu Si1 Eu 119.16(5) . 8_656
Eu Si1 Eu 76.32(2) 7_565 8_656
Eu Si1 Eu 71.43(3) 2_565 8_656
O5 Si2 O4 113.65(13) . 2_565
O5 Si2 O4 113.65(13) . 8_656
O4 Si2 O4 117.2(2) 2_565 8_656
O5 Si2 O3 109.7(2) . .
O4 Si2 O3 100.25(14) 2_565 .
O4 Si2 O3 100.25(14) 8_656 .
O5 Si2 Eu 130.84(10) . 5_666
O4 Si2 Eu 49.07(11) 2_565 5_666
O4 Si2 Eu 114.41(13) 8_656 5_666
O3 Si2 Eu 51.64(9) . 5_666
O5 Si2 Eu 130.84(10) . 3_646
O4 Si2 Eu 114.41(13) 2_565 3_646
O4 Si2 Eu 49.07(11) 8_656 3_646
O3 Si2 Eu 51.64(9) . 3_646
Eu Si2 Eu 77.50(4) 5_666 3_646
O5 Si2 Eu 39.47(2) . 7_565
O4 Si2 Eu 150.29(13) 2_565 7_565
O4 Si2 Eu 77.75(11) 8_656 7_565
O3 Si2 Eu 102.00(12) . 7_565
Eu Si2 Eu 151.35(5) 5_666 7_565
Eu Si2 Eu 94.871(16) 3_646 7_565
O5 Si2 Eu 39.47(2) . .
O4 Si2 Eu 77.75(11) 2_565 .
O4 Si2 Eu 150.29(13) 8_656 .
O3 Si2 Eu 102.00(12) . .
Eu Si2 Eu 94.871(16) 5_666 .
Eu Si2 Eu 151.35(6) 3_646 .
Eu Si2 Eu 78.57(4) 7_565 .
O5 Si2 Eu 117.19(13) . 1_556
O4 Si2 Eu 25.15(11) 2_565 1_556
O4 Si2 Eu 95.30(12) 8_656 1_556
O3 Si2 Eu 118.50(12) . 1_556
Eu Si2 Eu 67.68(2) 5_666 1_556
Eu Si2 Eu 110.61(4) 3_646 1_556
Eu Si2 Eu 139.48(5) 7_565 1_556
Eu Si2 Eu 91.15(2) . 1_556
O5 Si2 Eu 117.19(13) . 7_566
O4 Si2 Eu 95.30(12) 2_565 7_566
O4 Si2 Eu 25.15(11) 8_656 7_566
O3 Si2 Eu 118.50(12) . 7_566
Eu Si2 Eu 110.61(4) 5_666 7_566
Eu Si2 Eu 67.68(2) 3_646 7_566
Eu Si2 Eu 91.15(2) 7_565 7_566
Eu Si2 Eu 139.48(5) . 7_566
Eu Si2 Eu 71.53(3) 1_556 7_566
Si1 O1 Eu 125.36(17) . 7_565
Si1 O1 Eu 102.53(15) . 8_655
Eu O1 Eu 131.87(13) 7_565 8_655
Si1 O2 Eu 120.83(9) . 2_565
Si1 O2 Eu 120.83(9) . 8_656
Eu O2 Eu 117.86(18) 2_565 8_656
Si1 O3 Si2 158.7(3) 6_656 .
Si1 O3 Eu 95.34(13) 6_656 5_666
Si2 O3 Eu 97.63(13) . 5_666
Si1 O3 Eu 95.34(13) 6_656 3_646
Si2 O3 Eu 97.63(13) . 3_646
Eu O3 Eu 104.58(14) 5_666 3_646
Si2 O4 Eu 137.64(17) 2_564 2_565
Si2 O4 Eu 101.66(14) 2_564 6_556
Eu O4 Eu 106.80(11) 2_565 6_556
Si2 O5 Eu 115.13(10) . 7_565
Si2 O5 Eu 115.13(10) . .
Eu O5 Eu 128.81(18) 7_565 .

loop_
_geom_bond_atom_site_label_1
_geom_bond_atom_site_label_2
_geom_bond_distance
_geom_bond_site_symmetry_2
Eu O1 2.278(3) 7_565
Eu O4 2.320(3) 2_564
Eu O2 2.364(2) 2_564
Eu O5 2.3838(18) .
Eu O1 2.417(3) 8_666
Eu O4 2.496(3) 6_656
Eu O3 2.560(2) 5_666
Eu Si1 3.1823(13) 2_565
Eu Si2 3.2356(13) 5_666
Eu Si2 3.3955(13) .
Eu Si1 3.4687(13) .
Eu Si1 3.4690(14) 2_564
Si1 O2 1.601(4) .
Si1 O1 1.611(3) 7_565
Si1 O1 1.611(3) .
Si1 O3 1.667(4) 6_556
Si2 O5 1.609(4) .
Si2 O4 1.615(3) 2_565
Si2 O4 1.615(3) 8_656
Si2 O3 1.668(4) .
